data_3500091
loop_
_publ_author_name
'Thierry Maris'

_publ_section_references
;
Dolomanov, O.V., Bourhis, L.J., Gildea, R.J, Howard, J.A.K. & Puschmann, H.
 (2009), J. Appl. Cryst. 42, 339-341.

Sheldrick, G.M. (2015). Acta Cryst. C71, 3-8.

Sheldrick, G.M. (2015). Acta Cryst. A71, 3-8.
;
_publ_section_title
;
 benzoic acid 3,5-dicarboxylate ethylenediammonium
;
_journal_name_full 'Personal communication to COD'
_journal_year 2020
_chemical_formula_moiety 'C9 H4 O6, C2 H10 N2'
_chemical_formula_sum 'C11 H14 N2 O6'
_chemical_formula_weight 270.24
_chemical_name_common
;
'benzoic acid 3,5-dicarboxylate ethylenediammonium'
;
_space_group_crystal_system orthorhombic
_space_group_IT_number 61
_space_group_name_Hall '-P 2ac 2ab'
_space_group_name_H-M_alt 'P b c a'
_atom_sites_solution_hydrogens difmap
_atom_sites_solution_primary dual
_audit_creation_date 2017-09-21
_audit_creation_method
;
Olex2 1.2
(compiled 2017.08.10 svn.r3458 for OlexSys, GUI svn.r5381)
;
_cell_angle_alpha 90
_cell_angle_beta 90
_cell_angle_gamma 90
_cell_formula_units_Z 8
_cell_length_a 16.9583(6)
_cell_length_b 6.7846(2)
_cell_length_c 20.6053(7)
_cell_measurement_reflns_used 9865
_cell_measurement_temperature 150
_cell_measurement_theta_max 60.708
_cell_measurement_theta_min 3.733
_cell_volume 2370.75(14)
_computing_cell_refinement
;
SAINT (2013) V8.38A; Integration Software for Single Crystal Data. 
Bruker AXS Inc., Madison, WI 53719-1173.'
;
_computing_data_collection
;
APEX 2 (2013) Bruker AXS Inc., Madison, WI 53719-1173.
;
_computing_data_reduction
;
SAINT (2013) V8.38A; Integration Software for Single Crystal Data. 
Bruker AXS Inc., Madison, WI 53719-1173.'
;
_computing_molecular_graphics 'Olex2 (Dolomanov et al., 2009)'
_computing_publication_material 'Olex2 (Dolomanov et al., 2009)'
_computing_structure_refinement 'XL (Sheldrick, 2008)'
_computing_structure_solution 'XT (Sheldrick, 2015)'
_diffrn_ambient_temperature 150
_diffrn_detector 'CMOS Area detector'
_diffrn_detector_area_resol_mean 10.24
_diffrn_detector_type 'Bruker Photon 100 CMOS Detector'
_diffrn_measured_fraction_theta_full 1.000
_diffrn_measured_fraction_theta_max 0.998
_diffrn_measurement_device 'k-geometry diffractometer'
_diffrn_measurement_device_type 'Bruker Venture Metaljet'
_diffrn_measurement_method '\w and \f scans'
_diffrn_radiation_collimation 'Focusing mirrors'
_diffrn_radiation_monochromator 'Helios MX Mirror Optics'
_diffrn_radiation_probe x-ray
_diffrn_radiation_type GaK\a
_diffrn_radiation_wavelength 1.34139
_diffrn_reflns_av_R_equivalents 0.0390
_diffrn_reflns_av_unetI/netI 0.0264
_diffrn_reflns_Laue_measured_fraction_full 1.000
_diffrn_reflns_Laue_measured_fraction_max 0.998
_diffrn_reflns_limit_h_max 22
_diffrn_reflns_limit_h_min -19
_diffrn_reflns_limit_k_max 8
_diffrn_reflns_limit_k_min -8
_diffrn_reflns_limit_l_max 25
_diffrn_reflns_limit_l_min -26
_diffrn_reflns_number 20332
_diffrn_reflns_point_group_measured_fraction_full 1.000
_diffrn_reflns_point_group_measured_fraction_max 0.998
_diffrn_reflns_theta_full 53.594
_diffrn_reflns_theta_max 60.771
_diffrn_reflns_theta_min 3.733
_diffrn_source 'Metal Jet'
_diffrn_source_target Ga
_diffrn_source_type 'Gallium Liquid Metal Jet Source'
_exptl_absorpt_coefficient_mu 0.685
_exptl_absorpt_correction_T_max 0.7519
_exptl_absorpt_correction_T_min 0.6569
_exptl_absorpt_correction_type multi-scan
_exptl_absorpt_process_details
;
SADABS-2016/2 (Bruker,2016/2) was used for absorption correction. 
wR2(int) was 0.1463 before and 0.0611 after correction. 
The Ratio of minimum to maximum transmission is 0.8737. 
The \l/2 correction factor is Not present.'
;
_exptl_crystal_colour 'clear light colourless'
_exptl_crystal_colour_lustre clear
_exptl_crystal_colour_modifier light
_exptl_crystal_colour_primary colourless
_exptl_crystal_density_diffrn 1.514
_exptl_crystal_description Needle
_exptl_crystal_F_000 1136
_exptl_crystal_size_max 0.38
_exptl_crystal_size_mid 0.11
_exptl_crystal_size_min 0.08
_exptl_special_details
;
X-ray crystallographic data for I were collected from a single crystal
sample, which was mounted on a loop fiber. Data were collected using
a Bruker Venture diffractometer equipped with a Photon 100 CMOS Detector,
a Helios MX optics and a Kappa goniometer. The crystal-to-detector distance 
was 4.0 cm, and the data collection was carried out in 1024 x 1024 pixel mode.
;
_geom_special_details
;
 All esds (except the esd in the dihedral angle between two l.s. planes)
 are estimated using the full covariance matrix.  The cell esds are taken
 into account individually in the estimation of esds in distances, angles
 and torsion angles; correlations between esds in cell parameters are only
 used when they are defined by crystal symmetry.  An approximate (isotropic)
 treatment of cell esds is used for estimating esds involving l.s. planes.
;
_refine_diff_density_max 0.327
_refine_diff_density_min -0.271
_refine_diff_density_rms 0.077
_refine_ls_extinction_coef 0.0050(3)
_refine_ls_extinction_expression Fc^*^=kFc[1+0.001xFc^2^\l^3^/sin(2\q)]^-1/4^
_refine_ls_extinction_method 'SHELXL-2017/1 (Sheldrick 2017)'
_refine_ls_goodness_of_fit_ref 1.096
_refine_ls_hydrogen_treatment refall
_refine_ls_matrix_type full
_refine_ls_number_parameters 229
_refine_ls_number_reflns 2730
_refine_ls_number_restraints 0
_refine_ls_restrained_S_all 1.096
_refine_ls_R_factor_all 0.0472
_refine_ls_R_factor_gt 0.0408
_refine_ls_shift/su_max 0.001
_refine_ls_shift/su_mean 0.000
_refine_ls_structure_factor_coef Fsqd
_refine_ls_weighting_details 'w=1/[\s^2^(Fo^2^)+(0.0404P)^2^+1.5016P] where P=(Fo^2^+2Fc^2^)/3'
_refine_ls_weighting_scheme calc
_refine_ls_wR_factor_gt 0.0927
_refine_ls_wR_factor_ref 0.0965
_reflns_Friedel_coverage 0.000
_reflns_Friedel_fraction_full .
_reflns_Friedel_fraction_max .
_reflns_number_gt 2403
_reflns_number_total 2730
_reflns_special_details
;
 Reflections were merged by SHELXL according to the crystal
 class for the calculation of statistics and refinement.
 
 _reflns_Friedel_fraction is defined as the number of unique
 Friedel pairs measured divided by the number that would be
 possible theoretically, ignoring centric projections and
 systematic absences.
;
_reflns_threshold_expression 'I > 2\s(I)'
_cod_data_source_file 2c2tma.cif
_cod_data_source_block 2c2tma
_cod_database_code 3500091

loop_
_space_group_symop_id
_space_group_symop_operation_xyz
1 'x, y, z'
2 '-x+1/2, -y, z+1/2'
3 '-x, y+1/2, -z+1/2'
4 'x+1/2, -y+1/2, -z'
5 '-x, -y, -z'
6 'x-1/2, y, -z-1/2'
7 'x, -y-1/2, z-1/2'
8 '-x-1/2, y-1/2, z'

loop_
_atom_site_label
_atom_site_type_symbol
_atom_site_fract_x
_atom_site_fract_y
_atom_site_fract_z
_atom_site_U_iso_or_equiv
_atom_site_adp_type
_atom_site_occupancy
_atom_site_site_symmetry_order
_atom_site_calc_flag
_atom_site_refinement_flags_posn
_atom_site_refinement_flags_adp
_atom_site_refinement_flags_occupancy
_atom_site_disorder_assembly
_atom_site_disorder_group
O1 O 0.53890(6) 0.30721(16) 0.56618(5) 0.0211(2) Uani 1 1 d . . . . .
H2A H 0.5581(12) 0.681(3) 0.9458(9) 0.026(5) Uiso 1 1 d . . . . .
C1 C 0.66152(7) 0.30258(19) 0.62203(6) 0.0132(3) Uani 1 1 d . . . . .
H2 H 0.7660(9) 0.274(3) 0.5734(8) 0.017(4) Uiso 1 1 d . . . . .
H6 H 0.5720(10) 0.341(2) 0.6871(8) 0.015(4) Uiso 1 1 d . . . . .
N1 N 0.56569(7) 1.10921(19) 0.91191(6) 0.0162(3) Uani 1 1 d . . . . .
H1A H 0.5591(10) 1.203(3) 0.8782(9) 0.025(5) Uiso 1 1 d . . . . .
H1B H 0.5202(12) 1.035(3) 0.9161(9) 0.032(5) Uiso 1 1 d . . . . .
H1C H 0.5767(11) 1.179(3) 0.9492(9) 0.027(5) Uiso 1 1 d . . . . .
H10A H 0.6214(10) 0.908(3) 0.8555(9) 0.023(4) Uiso 1 1 d . . . . .
O2 O 0.64394(6) 0.19324(15) 0.51361(4) 0.0195(2) Uani 1 1 d . . . . .
N2 N 0.61122(7) 0.65806(19) 0.94784(6) 0.0184(3) Uani 1 1 d . . . . .
H2B H 0.6216(11) 0.579(3) 0.9828(10) 0.032(5) Uiso 1 1 d . . . . .
H2C H 0.6298(12) 0.588(3) 0.9110(10) 0.036(5) Uiso 1 1 d . . . . .
C2 C 0.74339(8) 0.3003(2) 0.61586(6) 0.0138(3) Uani 1 1 d . . . . .
C3 C 0.79123(7) 0.33814(19) 0.66932(6) 0.0133(3) Uani 1 1 d . . . . .
H4 H 0.7889(9) 0.402(2) 0.7654(8) 0.015(4) Uiso 1 1 d . . . . .
O3 O 0.91020(5) 0.30855(16) 0.60814(5) 0.0215(2) Uani 1 1 d . . . . .
C4 C 0.75687(7) 0.3776(2) 0.72926(6) 0.0134(3) Uani 1 1 d . . . . .
O4 O 0.91757(6) 0.36328(17) 0.71563(5) 0.0222(2) Uani 1 1 d . . . . .
H4A H 0.9682(14) 0.367(3) 0.7066(10) 0.044(6) Uiso 1 1 d . . . . .
C5 C 0.67518(7) 0.3780(2) 0.73615(6) 0.0131(3) Uani 1 1 d . . . . .
O5 O 0.68356(6) 0.48429(17) 0.84553(5) 0.0237(3) Uani 1 1 d . . . . .
C6 C 0.62768(7) 0.3402(2) 0.68238(6) 0.0134(3) Uani 1 1 d . . . . .
O6 O 0.56770(5) 0.37559(17) 0.81059(5) 0.0214(2) Uani 1 1 d . . . . .
C7 C 0.61113(7) 0.2631(2) 0.56334(6) 0.0149(3) Uani 1 1 d . . . . .
C8 C 0.87861(8) 0.3346(2) 0.66048(6) 0.0155(3) Uani 1 1 d . . . . .
C9 C 0.63963(7) 0.4171(2) 0.80195(6) 0.0147(3) Uani 1 1 d . . . . .
C10 C 0.63492(8) 0.9844(2) 0.89569(7) 0.0196(3) Uani 1 1 d . . . . .
H10B H 0.6793(11) 1.074(3) 0.8869(9) 0.027(5) Uiso 1 1 d . . . . .
H11A H 0.7137(11) 0.810(3) 0.9452(9) 0.030(5) Uiso 1 1 d . . . . .
C11 C 0.65704(8) 0.8443(2) 0.95047(7) 0.0211(3) Uani 1 1 d . . . . .
H11B H 0.6491(11) 0.904(3) 0.9945(10) 0.034(5) Uiso 1 1 d . . . . .

loop_
_atom_site_aniso_label
_atom_site_aniso_U_11
_atom_site_aniso_U_22
_atom_site_aniso_U_33
_atom_site_aniso_U_23
_atom_site_aniso_U_13
_atom_site_aniso_U_12
O1 0.0132(5) 0.0255(6) 0.0246(5) -0.0036(4) -0.0063(4) 0.0013(4)
C1 0.0117(6) 0.0128(6) 0.0151(6) 0.0004(5) -0.0013(5) 0.0001(5)
N1 0.0139(5) 0.0198(6) 0.0150(5) 0.0020(5) -0.0011(4) 0.0019(5)
O2 0.0206(5) 0.0232(6) 0.0147(5) -0.0030(4) -0.0013(4) -0.0010(4)
N2 0.0181(6) 0.0191(6) 0.0178(6) 0.0020(5) 0.0017(4) 0.0044(5)
C2 0.0128(6) 0.0140(6) 0.0145(6) 0.0000(5) 0.0016(5) 0.0008(5)
C3 0.0093(6) 0.0129(6) 0.0178(6) 0.0007(5) 0.0005(5) -0.0004(5)
O3 0.0127(4) 0.0316(6) 0.0201(5) -0.0025(4) 0.0036(4) 0.0013(4)
C4 0.0112(6) 0.0147(6) 0.0144(5) 0.0009(5) -0.0020(5) -0.0008(5)
O4 0.0079(4) 0.0383(7) 0.0205(5) -0.0031(4) -0.0001(4) 0.0004(4)
C5 0.0119(6) 0.0132(6) 0.0142(6) 0.0011(5) 0.0005(4) -0.0001(5)
O5 0.0146(5) 0.0389(7) 0.0175(5) -0.0083(4) 0.0012(4) -0.0019(4)
C6 0.0084(5) 0.0151(6) 0.0168(6) 0.0017(5) -0.0003(5) -0.0002(5)
O6 0.0090(4) 0.0369(6) 0.0182(5) 0.0058(4) 0.0016(3) -0.0006(4)
C7 0.0147(6) 0.0138(6) 0.0163(6) 0.0012(5) -0.0026(5) -0.0015(5)
C8 0.0114(6) 0.0160(7) 0.0191(6) 0.0002(5) 0.0002(5) 0.0009(5)
C9 0.0107(6) 0.0181(7) 0.0153(6) 0.0024(5) 0.0008(4) 0.0013(5)
C10 0.0142(6) 0.0215(7) 0.0231(7) 0.0025(6) 0.0040(5) 0.0015(6)
C11 0.0169(7) 0.0215(8) 0.0251(7) -0.0015(6) -0.0050(5) 0.0036(6)

loop_
_atom_type_symbol
_atom_type_description
_atom_type_scat_dispersion_real
_atom_type_scat_dispersion_imag
_atom_type_scat_source
C C 0.0140 0.0070 'International Tables Vol C Tables 4.2.6.8 and 6.1.1.4'
H H 0.0000 0.0000 'International Tables Vol C Tables 4.2.6.8 and 6.1.1.4'
N N 0.0250 0.0140 'International Tables Vol C Tables 4.2.6.8 and 6.1.1.4'
O O 0.0390 0.0250 'International Tables Vol C Tables 4.2.6.8 and 6.1.1.4'

loop_
_geom_angle_atom_site_label_1
_geom_angle_atom_site_label_2
_geom_angle_atom_site_label_3
_geom_angle
_geom_angle_site_symmetry_1
_geom_angle_site_symmetry_3
C2 C1 C7 119.36(11) . .
C6 C1 C2 119.58(11) . .
C6 C1 C7 121.06(11) . .
H1A N1 H1B 109.6(16) . .
H1A N1 H1C 106.7(16) . .
H1B N1 H1C 111.9(16) . .
C10 N1 H1A 108.1(11) . .
C10 N1 H1B 111.7(12) . .
C10 N1 H1C 108.7(12) . .
H2A N2 H2B 109.1(17) . .
H2A N2 H2C 112.1(17) . .
H2B N2 H2C 105.7(18) . .
C11 N2 H2A 111.7(12) . .
C11 N2 H2B 111.6(13) . .
C11 N2 H2C 106.4(13) . .
C1 C2 H2 118.5(9) . .
C3 C2 C1 120.41(11) . .
C3 C2 H2 121.1(9) . .
C2 C3 C8 118.62(11) . .
C4 C3 C2 119.59(11) . .
C4 C3 C8 121.79(11) . .
C3 C4 H4 119.8(10) . .
C3 C4 C5 120.49(11) . .
C5 C4 H4 119.7(10) . .
C8 O4 H4A 108.1(14) . .
C4 C5 C6 119.58(11) . .
C4 C5 C9 119.34(11) . .
C6 C5 C9 121.08(11) . .
C1 C6 H6 120.1(10) . .
C1 C6 C5 120.34(11) . .
C5 C6 H6 119.6(10) . .
O1 C7 C1 118.14(12) . .
O2 C7 O1 123.77(12) . .
O2 C7 C1 118.06(11) . .
O3 C8 C3 123.17(12) . .
O3 C8 O4 124.08(12) . .
O4 C8 C3 112.75(11) . .
O5 C9 C5 118.11(11) . .
O5 C9 O6 123.62(12) . .
O6 C9 C5 118.25(11) . .
N1 C10 H10A 107.5(10) . .
N1 C10 H10B 107.0(11) . .
N1 C10 C11 112.56(12) . .
H10A C10 H10B 110.1(15) . .
C11 C10 H10A 110.1(11) . .
C11 C10 H10B 109.5(11) . .
N2 C11 C10 112.05(12) . .
N2 C11 H11A 107.7(11) . .
N2 C11 H11B 107.8(12) . .
C10 C11 H11A 107.6(11) . .
C10 C11 H11B 112.7(12) . .
H11A C11 H11B 108.8(15) . .

loop_
_geom_bond_atom_site_label_1
_geom_bond_atom_site_label_2
_geom_bond_distance
_geom_bond_site_symmetry_2
O1 C7 1.2624(16) .
C1 C2 1.3942(17) .
C1 C6 1.3932(17) .
C1 C7 1.5048(17) .
N1 H1A 0.950(19) .
N1 H1B 0.93(2) .
N1 H1C 0.92(2) .
N1 C10 1.4857(18) .
O2 C7 1.2587(16) .
N2 H2A 0.92(2) .
N2 H2B 0.91(2) .
N2 H2C 0.95(2) .
N2 C11 1.484(2) .
C2 H2 0.972(16) .
C2 C3 1.3918(18) .
C3 C4 1.3916(17) .
C3 C8 1.4932(17) .
O3 C8 1.2170(16) .
C4 H4 0.937(16) .
C4 C5 1.3926(17) .
O4 H4A 0.88(2) .
O4 C8 1.3287(16) .
C5 C6 1.3937(17) .
C5 C9 1.5074(17) .
O5 C9 1.2527(16) .
C6 H6 0.948(17) .
O6 C9 1.2645(16) .
C10 H10A 1.004(18) .
C10 H10B 0.985(19) .
C10 C11 1.522(2) .
C11 H11A 0.994(19) .
C11 H11B 1.00(2) .

loop_
_geom_hbond_atom_site_label_D
_geom_hbond_atom_site_label_H
_geom_hbond_atom_site_label_A
_geom_hbond_distance_DH
_geom_hbond_distance_HA
_geom_hbond_distance_DA
_geom_hbond_angle_DHA
_geom_hbond_site_symmetry_A
_geom_hbond_publ_flag
N2 H2A O1 0.92(2) 1.87(2) 2.7547(16) 161.9(17) 3_656 yes
N1 H1A O6 0.950(19) 1.82(2) 2.7615(16) 168.4(16) 1_565 yes
N1 H1B O1 0.93(2) 1.88(2) 2.7473(16) 155.7(18) 3_656 yes
N1 H1C O1 0.92(2) 2.495(19) 3.2607(16) 140.5(15) 7_576 yes
N1 H1C O2 0.92(2) 1.95(2) 2.8192(16) 155.9(17) 7_576 yes
N2 H2B O2 0.91(2) 1.99(2) 2.7973(16) 146.2(17) 7_566 yes
N2 H2C O5 0.95(2) 1.77(2) 2.7090(16) 167.7(19) . yes
O4 H4A O6 0.88(2) 1.72(2) 2.6041(13) 180(2) 6_657 yes

loop_
_geom_torsion_atom_site_label_1
_geom_torsion_atom_site_label_2
_geom_torsion_atom_site_label_3
_geom_torsion_atom_site_label_4
_geom_torsion
_geom_torsion_site_symmetry_1
_geom_torsion_site_symmetry_2
_geom_torsion_site_symmetry_3
_geom_torsion_site_symmetry_4
C1 C2 C3 C4 0.3(2) . . . .
C1 C2 C3 C8 -179.88(12) . . . .
N1 C10 C11 N2 85.70(15) . . . .
C2 C1 C6 C5 0.9(2) . . . .
C2 C1 C7 O1 -164.86(13) . . . .
C2 C1 C7 O2 13.10(19) . . . .
C2 C3 C4 C5 0.5(2) . . . .
C2 C3 C8 O3 3.3(2) . . . .
C2 C3 C8 O4 -176.89(12) . . . .
C3 C4 C5 C6 -0.6(2) . . . .
C3 C4 C5 C9 178.76(12) . . . .
C4 C3 C8 O3 -176.87(13) . . . .
C4 C3 C8 O4 2.96(19) . . . .
C4 C5 C6 C1 -0.1(2) . . . .
C4 C5 C9 O5 13.2(2) . . . .
C4 C5 C9 O6 -164.98(13) . . . .
C6 C1 C2 C3 -0.9(2) . . . .
C6 C1 C7 O1 15.5(2) . . . .
C6 C1 C7 O2 -166.52(13) . . . .
C6 C5 C9 O5 -167.46(13) . . . .
C6 C5 C9 O6 14.3(2) . . . .
C7 C1 C2 C3 179.42(12) . . . .
C7 C1 C6 C5 -179.51(12) . . . .
C8 C3 C4 C5 -179.35(12) . . . .
C9 C5 C6 C1 -179.43(12) . . . .

_cod_database_fobs_code 3500091
